data_4317368
loop_
_publ_author_name
'Agata Bia\/lo\'nska'
'Andrew Ozarowski'
'Robert Bronisz'
'Kamilla Darowska'
'Krzysztof Drabent'
'Joachim Kusz'
'Mi\/losz Siczek'
'Marek Weselski'
'Maciej Zubko'

_publ_contact_author_address
;
Faculity of Chemistry
University of Wroc\/law
F.Joliot-Curie 14
50-383 Wroc\/law
Poland
;
_publ_contact_author_email bron@wchuwr.pl
_publ_contact_author_name 'Robert Bronisz'
_publ_section_title
;
 Nitrile-Rich Coordination Polymer
 ^1^~\\infty~{[Fe(CH~3~CN)~4~(pyrazine)](ClO~4~)~2~} Exhibiting a HS
 \\leftarrow\\rightarrow LS Transition
;
_journal_name_full 'Inorganic Chemistry'
_journal_page_first 11267
_journal_page_last 11269
_journal_paper_doi 10.1021/ic102040y
_journal_volume 49
_journal_year 2010
_chemical_formula_moiety 'C12 H16 Fe N6, 2(Cl O4)'
_chemical_formula_sum 'C12 H16 Cl2 Fe N6 O8'
_chemical_formula_weight 499.06
_chemical_name_systematic
;
 ?
;
_space_group_IT_number 56
_symmetry_cell_setting orthorhombic
_symmetry_space_group_name_Hall '-P 2ab 2ac'
_symmetry_space_group_name_H-M 'P c c n'
_atom_sites_solution_hydrogens geom
_atom_sites_solution_primary direct
_atom_sites_solution_secondary difmap
_audit_creation_method SHELXL-97
_cell_angle_alpha 90.00
_cell_angle_beta 90.00
_cell_angle_gamma 90.00
_cell_formula_units_Z 4
_cell_length_a 11.7086(2)
_cell_length_b 11.8328(2)
_cell_length_c 13.6558(3)
_cell_measurement_reflns_used 5087
_cell_measurement_temperature 80(1)
_cell_measurement_theta_max 34.5938
_cell_measurement_theta_min 2.4411
_cell_volume 1891.95(6)
_computing_cell_refinement
;
CrysAlis RED, Oxford Diffraction Ltd.,
Version 1.171.32.29
;
_computing_data_collection
;
CrysAlis CCD, Oxford Diffraction Ltd.,
Version 1.171.32.29
;
_computing_data_reduction
;
CrysAlis RED, Oxford Diffraction Ltd.,
Version 1.171.32.29
;
_computing_structure_refinement 'SHELXL-97 (Sheldrick, 2008)'
_computing_structure_solution 'SHELXS-97 (Sheldrick, 2008)'
_diffrn_ambient_temperature 80(1)
_diffrn_detector_area_resol_mean 16.0328
_diffrn_measured_fraction_theta_full 1.000
_diffrn_measured_fraction_theta_max 1.000
_diffrn_measurement_device_type
;
Oxford Diffraction Diffractometer with Sapphire3 detector
;
_diffrn_measurement_method '\w - scan'
_diffrn_radiation_monochromator graphite
_diffrn_radiation_source 'fine-focus sealed tube'
_diffrn_radiation_type MoK\a
_diffrn_radiation_wavelength 0.71073
_diffrn_reflns_av_R_equivalents 0.0425
_diffrn_reflns_av_sigmaI/netI 0.0324
_diffrn_reflns_limit_h_max 13
_diffrn_reflns_limit_h_min -13
_diffrn_reflns_limit_k_max 14
_diffrn_reflns_limit_k_min -11
_diffrn_reflns_limit_l_max 16
_diffrn_reflns_limit_l_min -16
_diffrn_reflns_number 11555
_diffrn_reflns_theta_full 25.00
_diffrn_reflns_theta_max 25.04
_diffrn_reflns_theta_min 2.45
_exptl_absorpt_coefficient_mu 1.136
_exptl_absorpt_correction_T_max 0.9047
_exptl_absorpt_correction_T_min 0.7802
_exptl_absorpt_correction_type multi-scan
_exptl_absorpt_process_details
;
CrysAlis RED, Oxford Diffraction Ltd.,
Version 1.171.32.29
Empirical absorption correction using spherical harmonics,
 implemented in SCALE3 ABSPACK scaling algorithm.
;
_exptl_crystal_colour violet
_exptl_crystal_density_diffrn 1.752
_exptl_crystal_density_method 'not measured'
_exptl_crystal_description polyhedron
_exptl_crystal_F_000 1016
_exptl_crystal_size_max 0.23
_exptl_crystal_size_mid 0.11
_exptl_crystal_size_min 0.09
_refine_diff_density_max 0.900
_refine_diff_density_min -0.477
_refine_diff_density_rms 0.088
_refine_ls_extinction_method none
_refine_ls_goodness_of_fit_ref 1.783
_refine_ls_hydrogen_treatment constr
_refine_ls_matrix_type full
_refine_ls_number_parameters 176
_refine_ls_number_reflns 1679
_refine_ls_number_restraints 20
_refine_ls_restrained_S_all 1.777
_refine_ls_R_factor_all 0.0706
_refine_ls_R_factor_gt 0.0527
_refine_ls_shift/su_max 0.000
_refine_ls_shift/su_mean 0.000
_refine_ls_structure_factor_coef Fsqd
_refine_ls_weighting_details 'calc w=1/[\s^2^(Fo^2^)+(0.0394P)^2^+0.0000P] where P=(Fo^2^+2Fc^2^)/3'
_refine_ls_weighting_scheme calc
_refine_ls_wR_factor_gt 0.1184
_refine_ls_wR_factor_ref 0.1207
_reflns_number_gt 1362
_reflns_number_total 1679
_reflns_threshold_expression >2sigma(I)
_cod_data_source_file ic102040y_si_002_5.cif
_cod_data_source_block Temperature_80K
_cod_database_code 4317368

loop_
_symmetry_equiv_pos_as_xyz
'x, y, z'
'-x+1/2, -y+1/2, z'
'-x, y+1/2, -z+1/2'
'x+1/2, -y, -z+1/2'
'-x, -y, -z'
'x-1/2, y-1/2, -z'
'x, -y-1/2, z-1/2'
'-x-1/2, y, z-1/2'

loop_
_atom_site_label
_atom_site_type_symbol
_atom_site_fract_x
_atom_site_fract_y
_atom_site_fract_z
_atom_site_U_iso_or_equiv
_atom_site_adp_type
_atom_site_occupancy
_atom_site_symmetry_multiplicity
_atom_site_calc_flag
_atom_site_refinement_flags
_atom_site_disorder_assembly
_atom_site_disorder_group
Fe1 Fe 0.7500 0.7500 0.04395(6) 0.0091(3) Uani 1 2 d S . .
N1 N 0.9027(3) 0.6858(3) 0.0461(2) 0.0134(7) Uani 1 1 d . . .
N2 N 0.6840(3) 0.5983(3) 0.0492(2) 0.0124(7) Uani 1 1 d . . .
N3 N 0.7500 0.7500 0.1903(3) 0.0119(10) Uani 1 2 d S . .
N4 N 0.7500 0.7500 0.3958(3) 0.0112(10) Uani 1 2 d S . .
C1 C 0.9938(4) 0.6517(3) 0.0566(3) 0.0183(10) Uani 1 1 d . . .
C2 C 1.1090(4) 0.6116(4) 0.0690(4) 0.0361(14) Uani 1 1 d . . .
H2A H 1.1392 0.5866 0.0057 0.054 Uiso 1 1 calc R . .
H2B H 1.1095 0.5482 0.1151 0.054 Uiso 1 1 calc R . .
H2C H 1.1568 0.6729 0.0947 0.054 Uiso 1 1 calc R . .
C3 C 0.6472(3) 0.5113(4) 0.0623(3) 0.0166(9) Uani 1 1 d . . .
C4 C 0.6005(4) 0.3993(4) 0.0788(4) 0.0313(12) Uani 1 1 d . . .
H4A H 0.5712 0.3689 0.0170 0.047 Uiso 1 1 calc R . .
H4B H 0.5382 0.4039 0.1266 0.047 Uiso 1 1 calc R . .
H4C H 0.6606 0.3495 0.1041 0.047 Uiso 1 1 calc R . .
C5 C 0.7794(4) 0.6590(4) 0.2416(4) 0.0170(12) Uani 0.796(5) 1 d P A 1
H5 H 0.8012 0.5922 0.2079 0.020 Uiso 0.796(5) 1 calc PR A 1
C6 C 0.7790(4) 0.6593(4) 0.3428(4) 0.0147(12) Uani 0.796(5) 1 d P A 1
H6 H 0.8002 0.5921 0.3762 0.018 Uiso 0.796(5) 1 calc PR A 1
C6A C 0.8428(17) 0.7744(15) 0.3427(15) 0.0147(12) Uani 0.204(5) 1 d P A 2
H6A H 0.9121 0.7921 0.3754 0.018 Uiso 0.204(5) 1 calc PR A 2
C5A C 0.8405(17) 0.7743(17) 0.2427(16) 0.0170(12) Uani 0.204(5) 1 d P A 2
H5A H 0.9088 0.7932 0.2089 0.020 Uiso 0.204(5) 1 calc PR A 2
Cl1 Cl 0.57060(14) 0.12548(14) 0.24981(11) 0.0187(5) Uani 0.796(4) 1 d PD B 1
O1 O 0.6557(7) 0.1116(10) 0.1765(6) 0.058(3) Uani 0.796(4) 1 d PD B 1
O2 O 0.5203(5) 0.2327(4) 0.2446(4) 0.0532(15) Uani 0.796(4) 1 d PD B 1
O3 O 0.4865(5) 0.0393(6) 0.2326(4) 0.072(2) Uani 0.796(4) 1 d PD B 1
O4 O 0.6170(4) 0.1038(4) 0.3448(3) 0.0337(11) Uani 0.796(4) 1 d PD B 1
Cl1A Cl 0.6241(5) 0.0717(5) 0.2478(5) 0.0197(17) Uani 0.204(4) 1 d PD B 2
O1A O 0.617(2) 0.118(3) 0.1533(16) 0.031(8) Uani 0.204(4) 1 d PD B 2
O2A O 0.7291(11) 0.0155(12) 0.2600(11) 0.025(4) Uani 0.204(4) 1 d PD B 2
O3A O 0.5314(19) 0.000(2) 0.2681(17) 0.072(2) Uani 0.204(4) 1 d PD B 2
O4A O 0.6215(18) 0.1602(14) 0.3174(12) 0.0337(11) Uani 0.204(4) 1 d PD B 2

loop_
_atom_site_aniso_label
_atom_site_aniso_U_11
_atom_site_aniso_U_22
_atom_site_aniso_U_33
_atom_site_aniso_U_23
_atom_site_aniso_U_13
_atom_site_aniso_U_12
Fe1 0.0087(4) 0.0096(4) 0.0090(4) 0.000 0.000 0.0001(4)
N1 0.0189(19) 0.0104(17) 0.0108(18) -0.0017(15) 0.0007(16) -0.0031(15)
N2 0.0100(18) 0.0144(18) 0.0128(18) -0.0001(16) 0.0009(14) 0.0010(15)
N3 0.009(2) 0.010(2) 0.017(3) 0.000 0.000 -0.004(2)
N4 0.012(2) 0.011(2) 0.010(3) 0.000 0.000 -0.002(2)
C1 0.021(2) 0.015(2) 0.019(2) -0.0013(18) 0.0027(19) -0.0020(19)
C2 0.022(3) 0.036(3) 0.051(4) -0.001(3) -0.003(2) 0.010(2)
C3 0.015(2) 0.022(3) 0.012(2) 0.0002(18) -0.0004(17) 0.001(2)
C4 0.033(3) 0.018(2) 0.043(3) 0.008(2) -0.005(2) -0.012(2)
C5 0.020(3) 0.018(3) 0.013(3) -0.003(2) 0.000(2) 0.004(2)
C6 0.014(3) 0.013(3) 0.016(3) 0.003(2) -0.001(2) 0.0041(19)
C6A 0.014(3) 0.013(3) 0.016(3) 0.003(2) -0.001(2) 0.0041(19)
C5A 0.020(3) 0.018(3) 0.013(3) -0.003(2) 0.000(2) 0.004(2)
Cl1 0.0185(9) 0.0205(8) 0.0171(7) 0.0016(6) 0.0025(6) 0.0041(7)
O1 0.068(7) 0.051(4) 0.054(5) 0.029(4) 0.050(5) 0.036(5)
O2 0.093(4) 0.032(3) 0.035(3) 0.013(2) 0.019(3) 0.038(3)
O3 0.064(4) 0.105(5) 0.047(4) 0.010(3) -0.018(3) -0.056(4)
O4 0.044(3) 0.033(3) 0.024(3) 0.004(2) -0.008(2) 0.003(2)
Cl1A 0.011(3) 0.022(3) 0.026(3) -0.005(3) -0.004(3) 0.007(3)
O1A 0.030(15) 0.046(16) 0.018(12) -0.003(11) 0.007(10) 0.022(12)
O2A 0.031(9) 0.027(9) 0.015(8) -0.007(7) -0.006(7) 0.012(7)
O3A 0.064(4) 0.105(5) 0.047(4) 0.010(3) -0.018(3) -0.056(4)
O4A 0.044(3) 0.033(3) 0.024(3) 0.004(2) -0.008(2) 0.003(2)

loop_
_atom_type_symbol
_atom_type_description
_atom_type_scat_dispersion_real
_atom_type_scat_dispersion_imag
_atom_type_scat_source
C C 0.0033 0.0016 'International Tables Vol C Tables 4.2.6.8 and 6.1.1.4'
H H 0.0000 0.0000 'International Tables Vol C Tables 4.2.6.8 and 6.1.1.4'
Cl Cl 0.1484 0.1585 'International Tables Vol C Tables 4.2.6.8 and 6.1.1.4'
N N 0.0061 0.0033 'International Tables Vol C Tables 4.2.6.8 and 6.1.1.4'
O O 0.0106 0.0060 'International Tables Vol C Tables 4.2.6.8 and 6.1.1.4'
Fe Fe 0.3463 0.8444 'International Tables Vol C Tables 4.2.6.8 and 6.1.1.4'

loop_
_geom_angle_atom_site_label_1
_geom_angle_atom_site_label_2
_geom_angle_atom_site_label_3
_geom_angle
_geom_angle_site_symmetry_1
_geom_angle_site_symmetry_3
_geom_angle_publ_flag
N1 Fe1 N1 178.2(2) 2_665 . ?
N1 Fe1 N2 89.69(13) 2_665 . ?
N1 Fe1 N2 90.25(13) . . ?
N1 Fe1 N2 90.25(13) 2_665 2_665 ?
N1 Fe1 N2 89.69(13) . 2_665 ?
N2 Fe1 N2 175.8(2) . 2_665 ?
N1 Fe1 N3 89.12(10) 2_665 . ?
N1 Fe1 N3 89.12(10) . . ?
N2 Fe1 N3 87.90(10) . . ?
N2 Fe1 N3 87.90(10) 2_665 . ?
N1 Fe1 N4 90.88(10) 2_665 7_575 ?
N1 Fe1 N4 90.88(10) . 7_575 ?
N2 Fe1 N4 92.10(10) . 7_575 ?
N2 Fe1 N4 92.10(10) 2_665 7_575 ?
N3 Fe1 N4 180.000(1) . 7_575 ?
C1 N1 Fe1 173.3(3) . . ?
C3 N2 Fe1 173.0(3) . . ?
C5A N3 C5A 114(2) 2_665 . ?
C5A N3 C5 75.1(9) 2_665 . ?
C5A N3 C5 71.4(9) . . ?
C5A N3 C5 71.4(9) 2_665 2_665 ?
C5A N3 C5 75.1(9) . 2_665 ?
C5 N3 C5 116.4(6) . 2_665 ?
C5A N3 Fe1 123.1(10) 2_665 . ?
C5A N3 Fe1 123.1(10) . . ?
C5 N3 Fe1 121.8(3) . . ?
C5 N3 Fe1 121.8(3) 2_665 . ?
C6A N4 C6A 114.4(18) 2_665 . ?
C6A N4 C6 74.9(8) 2_665 . ?
C6A N4 C6 70.9(8) . . ?
C6A N4 C6 70.9(8) 2_665 2_665 ?
C6A N4 C6 74.9(8) . 2_665 ?
C6 N4 C6 114.5(6) . 2_665 ?
C6A N4 Fe1 122.8(9) 2_665 7_576 ?
C6A N4 Fe1 122.8(9) . 7_576 ?
C6 N4 Fe1 122.8(3) . 7_576 ?
C6 N4 Fe1 122.8(3) 2_665 7_576 ?
N1 C1 C2 178.6(5) . . ?
C1 C2 H2A 109.5 . . ?
C1 C2 H2B 109.5 . . ?
H2A C2 H2B 109.5 . . ?
C1 C2 H2C 109.5 . . ?
H2A C2 H2C 109.5 . . ?
H2B C2 H2C 109.5 . . ?
N2 C3 C4 179.7(5) . . ?
C3 C4 H4A 109.5 . . ?
C3 C4 H4B 109.5 . . ?
H4A C4 H4B 109.5 . . ?
C3 C4 H4C 109.5 . . ?
H4A C4 H4C 109.5 . . ?
H4B C4 H4C 109.5 . . ?
N3 C5 C6 121.6(5) . . ?
N3 C5 H5 119.2 . . ?
C6 C5 H5 119.2 . . ?
N4 C6 C5 123.0(5) . . ?
N4 C6 H6 118.5 . . ?
C5 C6 H6 118.5 . . ?
N4 C6A C5A 121.7(18) . . ?
N4 C6A H6A 119.2 . . ?
C5A C6A H6A 119.2 . . ?
N3 C5A C6A 124.2(19) . . ?
N3 C5A H5A 117.9 . . ?
C6A C5A H5A 117.9 . . ?
O2 Cl1 O1 111.3(5) . . ?
O2 Cl1 O4 111.6(3) . . ?
O1 Cl1 O4 110.6(4) . . ?
O2 Cl1 O3 110.3(4) . . ?
O1 Cl1 O3 106.5(6) . . ?
O4 Cl1 O3 106.3(3) . . ?
O1A Cl1A O3A 111.5(17) . . ?
O1A Cl1A O2A 110.3(14) . . ?
O3A Cl1A O2A 111.5(14) . . ?
O1A Cl1A O4A 109.3(18) . . ?
O3A Cl1A O4A 107.3(14) . . ?
O2A Cl1A O4A 106.8(10) . . ?

loop_
_geom_bond_atom_site_label_1
_geom_bond_atom_site_label_2
_geom_bond_distance
_geom_bond_site_symmetry_2
_geom_bond_publ_flag
Fe1 N1 1.943(3) 2_665 ?
Fe1 N1 1.943(3) . ?
Fe1 N2 1.955(3) . ?
Fe1 N2 1.955(3) 2_665 ?
Fe1 N3 1.998(5) . ?
Fe1 N4 2.023(5) 7_575 ?
N1 C1 1.149(5) . ?
N2 C3 1.131(5) . ?
N3 C5A 1.31(2) 2_665 ?
N3 C5A 1.31(2) . ?
N3 C5 1.330(6) . ?
N3 C5 1.330(6) 2_665 ?
N4 C6A 1.34(2) 2_665 ?
N4 C6A 1.34(2) . ?
N4 C6 1.338(6) . ?
N4 C6 1.338(6) 2_665 ?
N4 Fe1 2.023(5) 7_576 ?
C1 C2 1.440(6) . ?
C2 H2A 0.9800 . ?
C2 H2B 0.9800 . ?
C2 H2C 0.9800 . ?
C3 C4 1.451(6) . ?
C4 H4A 0.9800 . ?
C4 H4B 0.9800 . ?
C4 H4C 0.9800 . ?
C5 C6 1.382(7) . ?
C5 H5 0.9500 . ?
C6 H6 0.9500 . ?
C6A C5A 1.37(3) . ?
C6A H6A 0.9500 . ?
C5A H5A 0.9500 . ?
Cl1 O2 1.400(4) . ?
Cl1 O1 1.422(8) . ?
Cl1 O4 1.430(5) . ?
Cl1 O3 1.436(5) . ?
Cl1A O1A 1.403(17) . ?
Cl1A O3A 1.404(15) . ?
Cl1A O2A 1.407(12) . ?
Cl1A O4A 1.415(14) . ?

loop_
_geom_hbond_atom_site_label_D
_geom_hbond_atom_site_label_H
_geom_hbond_atom_site_label_A
_geom_hbond_distance_DH
_geom_hbond_distance_HA
_geom_hbond_distance_DA
_geom_hbond_angle_DHA
_geom_hbond_site_symmetry_A
C2 H2A O1 0.98 2.51 3.397(11) 150 6_665
C2 H2B O3 0.98 2.22 3.072(8) 145 2_655
C2 H2C O4 0.98 2.89 3.418(7) 115 3_755
C5 H5 O1 0.95 2.50 3.409(11) 160 2_655
C4 H4B O2 0.98 2.60 3.146(7) 115 .
C4 H4B O3 0.98 2.52 3.227(8) 129 3_655
C4 H4C O1 0.98 2.41 3.153(9) 132 2_655
C6 H6 N2 0.95 2.37 2.941(6) 118 8_756
C6 H6 O4 0.95 2.55 3.343(7) 141 2_655
C2 H2C O4 0.98 2.81 3.568(7) 135 4_565
C4 H4A O4 0.98 2.43 3.201(7) 135 7_565
C2 H2A O1A 0.98 2.22 3.04(2) 141 6_665
C2 H2B O3A 0.98 2.72 3.44(2) 131 2_655
C2 H2B O2A 0.98 2.58 3.216(14) 123 3_755
C2 H2C O4A 0.98 2.35 3.117(15) 135 4_565
C2 H2C O4A 0.98 2.86 3.56(2) 129 3_755
C4 H4A O4A 0.98 2.81 3.647(19) 144 7_565
C4 H4B O3A 0.98 2.01 2.86(2) 144 3_655
C4 H4C O1A 0.98 2.87 3.49(3) 122 .
C4 H4C O1A 0.98 2.72 3.47(3) 134 2_655
C6A H6A N1 0.95 2.35 2.90(2) 117 7_576
C6A H6A O1A 0.95 2.65 3.45(3) 142 4_565
C5A H5A O3A 0.95 2.85 3.48(4) 125 4_565
C5A H5A O4A 0.95 2.58 3.48(3) 159 4_565

loop_
_geom_torsion_atom_site_label_1
_geom_torsion_atom_site_label_2
_geom_torsion_atom_site_label_3
_geom_torsion_atom_site_label_4
_geom_torsion
_geom_torsion_site_symmetry_1
_geom_torsion_site_symmetry_2
_geom_torsion_site_symmetry_3
_geom_torsion_site_symmetry_4
_geom_torsion_publ_flag
N1 Fe1 N3 C5A 38.2(10) 2_665 . . 2_665 ?
N1 Fe1 N3 C5A -141.8(10) . . . 2_665 ?
N2 Fe1 N3 C5A -51.5(10) . . . 2_665 ?
N2 Fe1 N3 C5A 128.5(10) 2_665 . . 2_665 ?
N1 Fe1 N3 C5A -141.8(10) 2_665 . . . ?
N1 Fe1 N3 C5A 38.2(10) . . . . ?
N2 Fe1 N3 C5A 128.5(10) . . . . ?
N2 Fe1 N3 C5A -51.5(10) 2_665 . . . ?
N1 Fe1 N3 C5 130.7(3) 2_665 . . . ?
N1 Fe1 N3 C5 -49.2(3) . . . . ?
N2 Fe1 N3 C5 41.0(3) . . . . ?
N2 Fe1 N3 C5 -139.0(3) 2_665 . . . ?
N1 Fe1 N3 C5 -49.3(3) 2_665 . . 2_665 ?
N1 Fe1 N3 C5 130.7(3) . . . 2_665 ?
N2 Fe1 N3 C5 -139.0(3) . . . 2_665 ?
N2 Fe1 N3 C5 41.0(3) 2_665 . . 2_665 ?
C5A N3 C5 C6 -59.8(11) 2_665 . . . ?
C5A N3 C5 C6 62.2(11) . . . . ?
C5 N3 C5 C6 0.2(3) 2_665 . . . ?
Fe1 N3 C5 C6 -179.8(3) . . . . ?
C6A N4 C6 C5 60.6(10) 2_665 . . . ?
C6A N4 C6 C5 -62.5(10) . . . . ?
C6 N4 C6 C5 0.2(3) 2_665 . . . ?
Fe1 N4 C6 C5 -179.8(3) 7_576 . . . ?
N3 C5 C6 N4 -0.4(7) . . . . ?
C6A N4 C6A C5A 0.3(13) 2_665 . . . ?
C6 N4 C6A C5A 63.0(16) . . . . ?
C6 N4 C6A C5A -60.1(16) 2_665 . . . ?
Fe1 N4 C6A C5A -179.7(13) 7_576 . . . ?
C5A N3 C5A C6A 0.4(14) 2_665 . . . ?
C5 N3 C5A C6A -63.3(18) . . . . ?
C5 N3 C5A C6A 61.8(17) 2_665 . . . ?
Fe1 N3 C5A C6A -179.6(14) . . . . ?
N4 C6A C5A N3 -1(3) . . . . ?
